data_4075832
loop_
_publ_author_name
'Wang, Huadong'
'Gabba\"i, Fran\,cois P.'

_publ_section_title
;
 Synthesis, Structure, and Cyclic Voltammetry of
 4,6-Bis(dimesitylboryl)dibenzofuran:&#x00A0; Isolation of
 4,6-Dilithiobenzofuran and 4,5-Dilithio-9,9-dimethylxanthene as tmeda
 Adducts
;
_journal_issue 12
_journal_name_full Organometallics
_journal_page_first 2898
_journal_paper_doi 10.1021/om050165m
_journal_volume 24
_journal_year 2005
_chemical_formula_sum 'C55 H58 B2 O'
_chemical_formula_weight 756.63
_chemical_name_common 4,6-bis(dimesitylboryl)dibenzofuran
_chemical_name_systematic
; 
 ? 
;
_space_group_IT_number 14
_symmetry_cell_setting monoclinic
_symmetry_space_group_name_Hall '-P 2ybc'
_symmetry_space_group_name_H-M 'P 1 21/c 1'
_atom_sites_solution_hydrogens geom
_atom_sites_solution_primary direct
_atom_sites_solution_secondary difmap
_audit_creation_method SHELXL-97
_cell_angle_alpha 90.00
_cell_angle_beta 114.29(3)
_cell_angle_gamma 90.00
_cell_formula_units_Z 4
_cell_length_a 15.976(3)
_cell_length_b 18.738(4)
_cell_length_c 16.169(3)
_cell_measurement_temperature 293(2)
_cell_volume 4411.8(18)
_computing_cell_refinement 'Bruker XSCANS'
_computing_data_collection 'Bruker XSCANS'
_computing_data_reduction 'Bruker SHELXTL'
_computing_molecular_graphics 'Bruker SHELXTL'
_computing_publication_material 'Bruker SHELXTL'
_computing_structure_refinement 'SHELXL-97 (Sheldrick, 1997)'
_computing_structure_solution 'SHELXS-97 (Sheldrick, 1990)'
_diffrn_ambient_temperature 293(2)
_diffrn_measured_fraction_theta_full 0.989
_diffrn_measured_fraction_theta_max 0.989
_diffrn_measurement_device_type 'Bruker P4'
_diffrn_measurement_method '\w scans'
_diffrn_radiation_monochromator graphite
_diffrn_radiation_source 'fine-focus sealed tube'
_diffrn_radiation_type MoK\a
_diffrn_radiation_wavelength 0.71073
_diffrn_reflns_av_R_equivalents 0.0351
_diffrn_reflns_av_sigmaI/netI 0.0414
_diffrn_reflns_limit_h_max 17
_diffrn_reflns_limit_h_min -18
_diffrn_reflns_limit_k_max 18
_diffrn_reflns_limit_k_min -21
_diffrn_reflns_limit_l_max 18
_diffrn_reflns_limit_l_min -17
_diffrn_reflns_number 20177
_diffrn_reflns_theta_full 24.00
_diffrn_reflns_theta_max 24.00
_diffrn_reflns_theta_min 1.40
_exptl_absorpt_coefficient_mu 0.065
_exptl_absorpt_correction_type none
_exptl_crystal_density_diffrn 1.139
_exptl_crystal_density_method 'not measured'
_exptl_crystal_F_000 1624
_exptl_crystal_size_max 0.5
_exptl_crystal_size_mid 0.4
_exptl_crystal_size_min 0.4
_refine_diff_density_max 0.515
_refine_diff_density_min -0.491
_refine_diff_density_rms 0.089
_refine_ls_extinction_method none
_refine_ls_goodness_of_fit_ref 1.009
_refine_ls_hydrogen_treatment mixed
_refine_ls_matrix_type full
_refine_ls_number_parameters 572
_refine_ls_number_reflns 6854
_refine_ls_number_restraints 2
_refine_ls_restrained_S_all 1.010
_refine_ls_R_factor_all 0.1161
_refine_ls_R_factor_gt 0.0871
_refine_ls_shift/su_max 0.000
_refine_ls_shift/su_mean 0.000
_refine_ls_structure_factor_coef Fsqd
_refine_ls_weighting_details 'calc w=1/[\s^2^(Fo^2^)+(0.0200P)^2^+16.0000P] where P=(Fo^2^+2Fc^2^)/3'
_refine_ls_weighting_scheme calc
_refine_ls_wR_factor_gt 0.1720
_refine_ls_wR_factor_ref 0.2086
_reflns_number_gt 4643
_reflns_number_total 6854
_reflns_threshold_expression >2sigma(I)
_cod_data_source_file om050165msi20050214_031300.cif
_cod_data_source_block cpd3
_cod_depositor_comments
;
The following automatic conversions were performed:

'_symmetry_cell_setting' value 'Monoclinic' changed to 'monoclinic'
according to /home/saulius/struct/CIF-dictionaries/cif_core.dic
dictionary named 'cif_core.dic' version 2.4.1 from 2010-06-29.

Automatic conversion script
Id: cif_fix_values 1715 2011-07-08 13:25:40Z adriana 
;
_cod_original_cell_volume 4411.7(15)
_cod_original_sg_symbol_H-M P2(1)/c
_cod_database_code 4075832

loop_
_symmetry_equiv_pos_as_xyz
'x, y, z'
'-x, y+1/2, -z+1/2'
'-x, -y, -z'
'x, -y-1/2, z-1/2'

loop_
_atom_site_label
_atom_site_type_symbol
_atom_site_fract_x
_atom_site_fract_y
_atom_site_fract_z
_atom_site_U_iso_or_equiv
_atom_site_adp_type
_atom_site_occupancy
_atom_site_symmetry_multiplicity
_atom_site_calc_flag
_atom_site_refinement_flags
_atom_site_disorder_assembly
_atom_site_disorder_group
B1 B -0.0917(3) 0.3350(3) -0.2784(3) 0.0347(10) Uani 1 1 d . . .
B2 B -0.4335(3) 0.3298(3) -0.2347(3) 0.0350(10) Uani 1 1 d . . .
O O -0.26266(18) 0.27240(13) -0.25870(17) 0.0348(6) Uani 1 1 d . . .
C1 C -0.1643(3) 0.1048(2) -0.2828(3) 0.0396(10) Uani 1 1 d . . .
H1A H -0.1749 0.0564 -0.2786 0.048 Uiso 1 1 calc R . .
C1A C -0.2205(3) 0.1565(2) -0.2692(3) 0.0351(9) Uani 1 1 d . . .
C2 C -0.0925(3) 0.1277(2) -0.3026(3) 0.0420(10) Uani 1 1 d . . .
H2A H -0.0552 0.0941 -0.3132 0.050 Uiso 1 1 calc R . .
C3 C -0.0749(3) 0.2003(2) -0.3072(3) 0.0395(10) Uani 1 1 d . . .
H3A H -0.0270 0.2134 -0.3225 0.047 Uiso 1 1 calc R . .
C4 C -0.1262(3) 0.2544(2) -0.2897(3) 0.0356(9) Uani 1 1 d . . .
C4A C -0.2001(3) 0.2286(2) -0.2738(2) 0.0335(9) Uani 1 1 d . . .
C6 C -0.3956(3) 0.2508(2) -0.2229(2) 0.0350(9) Uani 1 1 d . . .
C6A C -0.3228(3) 0.2271(2) -0.2425(2) 0.0340(9) Uani 1 1 d . . .
C7 C -0.4431(3) 0.1956(2) -0.2025(3) 0.0383(10) Uani 1 1 d . . .
H7A H -0.4898 0.2075 -0.1848 0.046 Uiso 1 1 calc R . .
C8 C -0.4236(3) 0.1233(2) -0.2076(3) 0.0408(10) Uani 1 1 d . . .
H8A H -0.4587 0.0889 -0.1953 0.049 Uiso 1 1 calc R . .
C9 C -0.3529(3) 0.1022(2) -0.2307(3) 0.0404(10) Uani 1 1 d . . .
H9A H -0.3410 0.0542 -0.2352 0.048 Uiso 1 1 calc R . .
C9A C -0.3000(3) 0.1552(2) -0.2470(2) 0.0344(9) Uani 1 1 d . . .
C21 C -0.0424(3) 0.3594(2) -0.3403(3) 0.0362(9) Uani 1 1 d . . .
C22 C -0.0898(3) 0.3577(2) -0.4364(3) 0.0373(9) Uani 1 1 d . . .
C23 C -0.0455(3) 0.3802(2) -0.4902(3) 0.0434(11) Uani 1 1 d . . .
H23A H -0.0779 0.3801 -0.5530 0.052 Uiso 1 1 calc R . .
C24 C 0.0442(3) 0.4026(2) -0.4537(3) 0.0440(11) Uani 1 1 d . . .
C25 C 0.0910(3) 0.4044(2) -0.3597(3) 0.0456(11) Uani 1 1 d . . .
H25A H 0.1517 0.4198 -0.3342 0.055 Uiso 1 1 calc R . .
C26 C 0.0493(3) 0.3836(2) -0.3029(3) 0.0402(10) Uani 1 1 d . . .
C27 C -0.1885(3) 0.3340(2) -0.4817(3) 0.0485(11) Uani 1 1 d . . .
H27A H -0.2088 0.3365 -0.5464 0.073 Uiso 1 1 calc R . .
H27B H -0.2259 0.3647 -0.4634 0.073 Uiso 1 1 calc R . .
H27C H -0.1936 0.2858 -0.4642 0.073 Uiso 1 1 calc R . .
C28 C 0.0920(4) 0.4253(3) -0.5137(3) 0.0588(13) Uani 1 1 d . . .
H28A H 0.0502 0.4208 -0.5763 0.088 Uiso 1 1 calc R . .
H28B H 0.1445 0.3954 -0.5017 0.088 Uiso 1 1 calc R . .
H28C H 0.1114 0.4741 -0.5011 0.088 Uiso 1 1 calc R . .
C29 C 0.1045(3) 0.3886(3) -0.2012(3) 0.0564(13) Uani 1 1 d . . .
H29A H 0.1650 0.4060 -0.1888 0.085 Uiso 1 1 calc R . .
H29B H 0.1088 0.3421 -0.1746 0.085 Uiso 1 1 calc R . .
H29C H 0.0745 0.4207 -0.1758 0.085 Uiso 1 1 calc R . .
C31 C -0.1008(3) 0.3855(2) -0.2048(3) 0.0349(9) Uani 1 1 d . . .
C32 C -0.1219(3) 0.4587(2) -0.2230(3) 0.0357(9) Uani 1 1 d . . .
C33 C -0.1328(3) 0.5028(2) -0.1587(3) 0.0408(10) Uani 1 1 d . . .
H33A H -0.1471 0.5506 -0.1726 0.049 Uiso 1 1 calc R . .
C34 C -0.1228(3) 0.4773(2) -0.0741(3) 0.0414(10) Uani 1 1 d . . .
C35 C -0.0991(3) 0.4064(2) -0.0550(3) 0.0414(10) Uani 1 1 d . . .
H35A H -0.0900 0.3888 0.0018 0.050 Uiso 1 1 calc R . .
C36 C -0.0882(3) 0.3601(2) -0.1173(3) 0.0384(10) Uani 1 1 d . . .
C37 C -0.1336(3) 0.4936(2) -0.3117(3) 0.0421(10) Uani 1 1 d . . .
H37A H -0.1478 0.5432 -0.3103 0.063 Uiso 1 1 calc R . .
H37B H -0.1827 0.4707 -0.3611 0.063 Uiso 1 1 calc R . .
H37C H -0.0777 0.4890 -0.3199 0.063 Uiso 1 1 calc R . .
C38 C -0.1352(3) 0.5251(3) -0.0049(3) 0.0547(12) Uani 1 1 d . . .
H38A H -0.1256 0.4981 0.0486 0.082 Uiso 1 1 calc R . .
H38B H -0.1964 0.5443 -0.0298 0.082 Uiso 1 1 calc R . .
H38C H -0.0917 0.5635 0.0103 0.082 Uiso 1 1 calc R . .
C39 C -0.0603(3) 0.2841(2) -0.0849(3) 0.0494(11) Uani 1 1 d . . .
H39A H -0.0558 0.2791 -0.0242 0.074 Uiso 1 1 calc R . .
H39B H -0.0019 0.2737 -0.0859 0.074 Uiso 1 1 calc R . .
H39C H -0.1056 0.2516 -0.1242 0.074 Uiso 1 1 calc R . .
C41 C -0.4232(3) 0.3785(2) -0.3095(3) 0.0347(9) Uani 1 1 d . . .
C42 C -0.4442(3) 0.3533(2) -0.3991(3) 0.0387(10) Uani 1 1 d . . .
C43 C -0.4257(3) 0.3961(2) -0.4595(3) 0.0406(10) Uani 1 1 d . . .
H43A H -0.4401 0.3789 -0.5177 0.049 Uiso 1 1 calc R . .
C44 C -0.3868(3) 0.4635(2) -0.4369(3) 0.0392(10) Uani 1 1 d . . .
C45 C -0.3684(3) 0.4889(2) -0.3503(3) 0.0398(10) Uani 1 1 d . . .
H45A H -0.3427 0.5340 -0.3338 0.048 Uiso 1 1 calc R . .
C46 C -0.3873(3) 0.4487(2) -0.2872(3) 0.0356(9) Uani 1 1 d . . .
C47 C -0.4909(4) 0.2822(2) -0.4330(3) 0.0538(12) Uani 1 1 d . . .
H47A H -0.4987 0.2750 -0.4946 0.081 Uiso 1 1 calc R . .
H47B H -0.5498 0.2820 -0.4303 0.081 Uiso 1 1 calc R . .
H47C H -0.4536 0.2445 -0.3956 0.081 Uiso 1 1 calc R . .
C48 C -0.3665(3) 0.5085(3) -0.5045(3) 0.0481(11) Uani 1 1 d . . .
H48A H -0.3838 0.4827 -0.5603 0.072 Uiso 1 1 calc R . .
H48B H -0.3020 0.5192 -0.4803 0.072 Uiso 1 1 calc R . .
H48C H -0.4008 0.5522 -0.5155 0.072 Uiso 1 1 calc R . .
C49 C -0.3658(3) 0.4822(2) -0.1950(3) 0.0437(10) Uani 1 1 d . . .
H49A H -0.3821 0.4496 -0.1583 0.065 Uiso 1 1 calc R . .
H49B H -0.4003 0.5256 -0.2029 0.065 Uiso 1 1 calc R . .
H49C H -0.3014 0.4927 -0.1657 0.065 Uiso 1 1 calc R . .
C51 C -0.4827(3) 0.3559(2) -0.1732(3) 0.0377(10) Uani 1 1 d . . .
C52 C -0.4347(3) 0.3572(2) -0.0771(3) 0.0425(10) Uani 1 1 d . . .
C53 C -0.4773(3) 0.3839(2) -0.0237(3) 0.0502(12) Uani 1 1 d . . .
H53A H -0.4441 0.3864 0.0389 0.060 Uiso 1 1 calc R . .
C54 C -0.5675(4) 0.4068(3) -0.0613(4) 0.0561(13) Uani 1 1 d . . .
C55 C -0.6153(3) 0.4035(2) -0.1552(3) 0.0502(12) Uani 1 1 d . . .
H55A H -0.6764 0.4180 -0.1812 0.060 Uiso 1 1 calc R . .
C56 C -0.5748(3) 0.3795(2) -0.2114(3) 0.0407(10) Uani 1 1 d . . .
C57 C -0.3357(3) 0.3329(3) -0.0294(3) 0.0564(13) Uani 1 1 d . . .
H57A H -0.3159 0.3376 0.0350 0.085 Uiso 1 1 calc R . .
H57B H -0.2976 0.3619 -0.0488 0.085 Uiso 1 1 calc R . .
H57C H -0.3309 0.2839 -0.0442 0.085 Uiso 1 1 calc R . .
C58 C -0.6133(4) 0.4346(3) -0.0022(4) 0.086(2) Uani 1 1 d . . .
H58A H -0.5703 0.4334 0.0603 0.128 Uiso 1 1 calc R . .
H58B H -0.6653 0.4053 -0.0102 0.128 Uiso 1 1 calc R . .
H58C H -0.6332 0.4828 -0.0191 0.128 Uiso 1 1 calc R . .
C59 C -0.6323(3) 0.3782(3) -0.3130(3) 0.0491(11) Uani 1 1 d . . .
H59A H -0.6926 0.3961 -0.3257 0.074 Uiso 1 1 calc R . .
H59B H -0.6366 0.3302 -0.3349 0.074 Uiso 1 1 calc R . .
H59C H -0.6038 0.4077 -0.3427 0.074 Uiso 1 1 calc R . .
C61 C 0.2236(9) 0.2886(6) 0.1466(8) 0.057(3) Uani 0.542(9) 1 d P A -1
C62 C 0.3096(6) 0.3091(5) 0.2066(10) 0.092(9) Uani 0.542(9) 1 d P A -1
H62A H 0.3563 0.3168 0.1844 0.110 Uiso 0.542(9) 1 d PR A -1
C63 C 0.3290(6) 0.3214(5) 0.2976(10) 0.075(4) Uani 0.542(9) 1 d PR A -1
H63A H 0.3891 0.3375 0.3384 0.091 Uiso 0.542(9) 1 d PR A -1
C64 C 0.2539(12) 0.3092(8) 0.3251(11) 0.073(4) Uani 0.542(9) 1 d P A -1
H64A H 0.2674 0.3176 0.3880 0.087 Uiso 0.542(9) 1 d PR A -1
C65 C 0.1830(8) 0.2907(7) 0.2724(7) 0.057(3) Uani 0.542(9) 1 d PD A -1
H65A H 0.1366 0.2839 0.2923 0.068 Uiso 0.542(9) 1 calc PR A -1
C66 C 0.1614(16) 0.2775(11) 0.1780(10) 0.085(6) Uani 0.542(9) 1 d PD A -1
H66A H 0.1013 0.2614 0.1372 0.102 Uiso 0.542(9) 1 d PR A -1
C67 C 0.2297(6) 0.2767(5) 0.0684(7) 0.25(2) Uani 0.542(9) 1 d P A -1
H67A H 0.2899 0.2917 0.0757 0.381 Uiso 0.542(9) 1 d PR A -1
H67B H 0.2214 0.2272 0.0517 0.381 Uiso 0.542(9) 1 d PR A -1
H67C H 0.1840 0.3047 0.0216 0.381 Uiso 0.542(9) 1 d PR A -1
C71 C 0.2279(6) 0.2894(5) 0.2125(7) 0.064(4) Uani 0.458(9) 1 d PR A -2
C72 C 0.3100(6) 0.3180(5) 0.2166(7) 0.041(6) Uani 0.458(9) 1 d PR A -2
H72A H 0.3545 0.3368 0.2730 0.049 Uiso 0.458(9) 1 d PR A -2
C73 C 0.3264(7) 0.3199(5) 0.1403(9) 0.059(4) Uani 0.458(9) 1 d P A -2
H73A H 0.3831 0.3397 0.1432 0.070 Uiso 0.458(9) 1 d PR A -2
C74 C 0.2522(14) 0.2895(8) 0.0497(10) 0.084(5) Uani 0.458(9) 1 d P A -2
H74A H 0.2644 0.2906 -0.0039 0.100 Uiso 0.458(9) 1 d PR A -2
C75 C 0.1882(8) 0.2672(6) 0.0494(8) 0.039(3) Uani 0.458(9) 1 d PD A -2
H75A H 0.1437 0.2484 -0.0070 0.047 Uiso 0.458(9) 1 d PR A -2
C76 C 0.1636(16) 0.2624(10) 0.1255(16) 0.113(12) Uani 0.458(9) 1 d PD A -2
H76A H 0.1070 0.2426 0.1226 0.136 Uiso 0.458(9) 1 d PR A -2
C77 C 0.227(4) 0.287(3) 0.315(3) 0.25(2) Uani 0.458(9) 1 d P A -2
H77A H 0.2771 0.3061 0.3672 0.381 Uiso 0.458(9) 1 d PR A -2
H77B H 0.1742 0.3168 0.2988 0.381 Uiso 0.458(9) 1 d PR A -2
H77C H 0.2129 0.2396 0.3290 0.381 Uiso 0.458(9) 1 d PR A -2

loop_
_atom_site_aniso_label
_atom_site_aniso_U_11
_atom_site_aniso_U_22
_atom_site_aniso_U_33
_atom_site_aniso_U_23
_atom_site_aniso_U_13
_atom_site_aniso_U_12
B1 0.030(2) 0.042(3) 0.030(2) 0.004(2) 0.010(2) 0.003(2)
B2 0.034(2) 0.039(3) 0.029(2) -0.002(2) 0.011(2) -0.002(2)
O 0.0424(16) 0.0304(14) 0.0372(15) 0.0017(12) 0.0221(13) 0.0018(12)
C1 0.054(3) 0.032(2) 0.034(2) 0.0005(18) 0.020(2) 0.0028(19)
C1A 0.044(2) 0.035(2) 0.027(2) -0.0007(17) 0.0153(18) 0.0018(18)
C2 0.051(3) 0.042(3) 0.037(2) -0.0009(19) 0.021(2) 0.011(2)
C3 0.044(2) 0.046(3) 0.032(2) -0.0001(19) 0.0195(19) 0.001(2)
C4 0.043(2) 0.039(2) 0.028(2) -0.0008(17) 0.0177(18) 0.0011(18)
C4A 0.042(2) 0.034(2) 0.026(2) -0.0002(17) 0.0161(18) 0.0031(18)
C6 0.039(2) 0.042(2) 0.024(2) 0.0001(17) 0.0137(17) 0.0008(18)
C6A 0.041(2) 0.036(2) 0.027(2) 0.0023(17) 0.0156(18) -0.0013(18)
C7 0.041(2) 0.045(3) 0.032(2) 0.0039(18) 0.0175(19) -0.0003(19)
C8 0.052(3) 0.038(2) 0.034(2) 0.0021(18) 0.019(2) -0.007(2)
C9 0.054(3) 0.035(2) 0.033(2) -0.0004(18) 0.018(2) -0.001(2)
C9A 0.042(2) 0.034(2) 0.027(2) -0.0004(16) 0.0133(18) -0.0004(18)
C21 0.045(2) 0.035(2) 0.033(2) -0.0003(17) 0.0209(19) 0.0026(18)
C22 0.048(2) 0.035(2) 0.031(2) -0.0003(18) 0.0188(19) 0.0019(19)
C23 0.064(3) 0.038(2) 0.034(2) 0.0013(19) 0.025(2) 0.005(2)
C24 0.060(3) 0.039(2) 0.046(3) 0.005(2) 0.035(2) 0.004(2)
C25 0.046(3) 0.051(3) 0.049(3) 0.000(2) 0.029(2) -0.003(2)
C26 0.044(2) 0.046(3) 0.036(2) 0.0006(19) 0.023(2) 0.001(2)
C27 0.059(3) 0.052(3) 0.032(2) 0.000(2) 0.015(2) 0.000(2)
C28 0.078(4) 0.057(3) 0.062(3) 0.015(3) 0.050(3) 0.007(3)
C29 0.048(3) 0.084(4) 0.042(3) -0.006(2) 0.024(2) -0.013(3)
C31 0.036(2) 0.042(2) 0.030(2) -0.0014(18) 0.0180(18) -0.0034(18)
C32 0.037(2) 0.041(2) 0.032(2) -0.0018(18) 0.0173(18) -0.0022(18)
C33 0.043(2) 0.043(2) 0.038(2) -0.0021(19) 0.019(2) 0.0019(19)
C34 0.040(2) 0.050(3) 0.037(2) -0.008(2) 0.0185(19) -0.004(2)
C35 0.046(2) 0.055(3) 0.028(2) 0.0009(19) 0.0200(19) -0.004(2)
C36 0.040(2) 0.041(2) 0.035(2) 0.0016(19) 0.0156(19) -0.0025(19)
C37 0.051(3) 0.043(2) 0.036(2) 0.0036(19) 0.022(2) 0.004(2)
C38 0.061(3) 0.065(3) 0.045(3) -0.013(2) 0.029(2) 0.002(3)
C39 0.065(3) 0.049(3) 0.033(2) 0.003(2) 0.021(2) 0.001(2)
C41 0.039(2) 0.037(2) 0.034(2) 0.0060(18) 0.0198(18) 0.0078(18)
C42 0.049(2) 0.039(2) 0.032(2) 0.0008(18) 0.0198(19) 0.0073(19)
C43 0.045(2) 0.050(3) 0.029(2) 0.0040(19) 0.0186(19) 0.010(2)
C44 0.038(2) 0.048(3) 0.034(2) 0.0096(19) 0.0178(19) 0.0064(19)
C45 0.039(2) 0.044(2) 0.037(2) 0.0069(19) 0.0172(19) 0.0027(19)
C46 0.034(2) 0.043(2) 0.031(2) 0.0037(18) 0.0157(18) 0.0056(18)
C47 0.077(3) 0.047(3) 0.037(2) -0.004(2) 0.024(2) -0.003(2)
C48 0.051(3) 0.059(3) 0.038(2) 0.013(2) 0.022(2) 0.006(2)
C49 0.052(3) 0.046(3) 0.038(2) 0.000(2) 0.023(2) -0.003(2)
C51 0.052(3) 0.034(2) 0.034(2) 0.0013(18) 0.025(2) -0.0012(19)
C52 0.058(3) 0.039(2) 0.037(2) 0.0023(19) 0.025(2) 0.001(2)
C53 0.078(4) 0.046(3) 0.039(2) -0.006(2) 0.036(3) -0.012(2)
C54 0.068(3) 0.053(3) 0.068(3) -0.018(3) 0.050(3) -0.015(3)
C55 0.051(3) 0.049(3) 0.064(3) -0.009(2) 0.037(2) -0.004(2)
C56 0.043(2) 0.038(2) 0.049(3) 0.001(2) 0.027(2) 0.0002(19)
C57 0.072(3) 0.064(3) 0.033(2) 0.003(2) 0.021(2) 0.007(3)
C58 0.104(5) 0.093(5) 0.098(5) -0.047(4) 0.080(4) -0.027(4)
C59 0.049(3) 0.053(3) 0.050(3) 0.004(2) 0.024(2) 0.005(2)
C61 0.069(8) 0.050(6) 0.052(6) 0.005(5) 0.025(6) 0.002(6)
C62 0.077(16) 0.127(16) 0.067(14) -0.050(11) 0.025(11) 0.005(11)
C63 0.055(6) 0.089(9) 0.069(9) -0.018(6) 0.012(6) 0.007(6)
C64 0.092(10) 0.070(8) 0.065(8) 0.013(6) 0.041(8) 0.040(7)
C65 0.062(7) 0.066(7) 0.053(7) 0.001(5) 0.033(6) -0.022(5)
C66 0.049(8) 0.103(15) 0.090(12) 0.031(10) 0.014(9) -0.021(9)
C67 0.41(5) 0.18(3) 0.23(3) 0.03(2) 0.19(3) 0.03(3)
C71 0.052(9) 0.038(6) 0.105(13) 0.004(7) 0.033(8) 0.010(6)
C72 0.031(9) 0.019(5) 0.068(16) 0.005(6) 0.016(8) -0.003(5)
C73 0.037(6) 0.037(6) 0.087(10) -0.012(6) 0.011(6) 0.000(4)
C74 0.140(15) 0.053(8) 0.047(8) 0.018(7) 0.028(9) 0.047(10)
C75 0.038(6) 0.028(6) 0.034(6) 0.006(4) -0.004(5) 0.001(4)
C76 0.041(10) 0.029(8) 0.20(3) 0.031(15) -0.016(19) -0.011(7)
C77 0.41(5) 0.18(3) 0.23(3) 0.03(2) 0.19(3) 0.03(3)

loop_
_atom_type_symbol
_atom_type_description
_atom_type_scat_dispersion_real
_atom_type_scat_dispersion_imag
_atom_type_scat_source
C C 0.0033 0.0016 'International Tables Vol C Tables 4.2.6.8 and 6.1.1.4'
H H 0.0000 0.0000 'International Tables Vol C Tables 4.2.6.8 and 6.1.1.4'
B B 0.0013 0.0007 'International Tables Vol C Tables 4.2.6.8 and 6.1.1.4'
O O 0.0106 0.0060 'International Tables Vol C Tables 4.2.6.8 and 6.1.1.4'

loop_
_geom_angle_atom_site_label_1
_geom_angle_atom_site_label_2
_geom_angle_atom_site_label_3
_geom_angle
C31 B1 C21 122.2(4)
C31 B1 C4 121.5(3)
C21 B1 C4 116.2(4)
C41 B2 C51 122.7(4)
C41 B2 C6 118.6(3)
C51 B2 C6 118.7(4)
C6A O C4A 106.0(3)
C2 C1 C1A 118.1(4)
C1 C1A C4A 118.8(4)
C1 C1A C9A 135.3(4)
C4A C1A C9A 106.0(3)
C1 C2 C3 121.3(4)
C2 C3 C4 123.1(4)
C4A C4 C3 113.3(4)
C4A C4 B1 125.9(4)
C3 C4 B1 120.4(4)
O C4A C4 123.5(3)
O C4A C1A 111.2(3)
C4 C4A C1A 125.4(4)
C6A C6 C7 113.6(4)
C6A C6 B2 125.7(4)
C7 C6 B2 120.1(4)
O C6A C6 123.6(4)
O C6A C9A 111.3(3)
C6 C6A C9A 125.0(4)
C8 C7 C6 123.0(4)
C9 C8 C7 121.2(4)
C8 C9 C9A 118.1(4)
C9 C9A C6A 118.8(4)
C9 C9A C1A 135.7(4)
C6A C9A C1A 105.6(3)
C26 C21 C22 117.9(4)
C26 C21 B1 121.7(3)
C22 C21 B1 120.5(4)
C23 C22 C21 119.8(4)
C23 C22 C27 118.9(4)
C21 C22 C27 121.2(4)
C24 C23 C22 122.1(4)
C23 C24 C25 118.3(4)
C23 C24 C28 121.4(4)
C25 C24 C28 120.3(4)
C24 C25 C26 121.7(4)
C25 C26 C21 120.1(4)
C25 C26 C29 118.5(4)
C21 C26 C29 121.4(4)
C32 C31 C36 117.0(4)
C32 C31 B1 121.0(3)
C36 C31 B1 122.1(4)
C33 C32 C31 120.9(4)
C33 C32 C37 116.4(4)
C31 C32 C37 122.8(4)
C32 C33 C34 121.9(4)
C35 C34 C33 117.3(4)
C35 C34 C38 120.9(4)
C33 C34 C38 121.8(4)
C34 C35 C36 122.8(4)
C35 C36 C31 120.0(4)
C35 C36 C39 116.1(4)
C31 C36 C39 123.8(4)
C46 C41 C42 117.8(4)
C46 C41 B2 120.0(4)
C42 C41 B2 122.1(4)
C43 C42 C41 119.7(4)
C43 C42 C47 118.0(4)
C41 C42 C47 122.3(4)
C42 C43 C44 122.8(4)
C43 C44 C45 117.5(4)
C43 C44 C48 121.4(4)
C45 C44 C48 121.1(4)
C44 C45 C46 122.2(4)
C45 C46 C41 119.9(4)
C45 C46 C49 117.6(4)
C41 C46 C49 122.4(4)
C56 C51 C52 118.0(4)
C56 C51 B2 121.4(4)
C52 C51 B2 120.6(4)
C53 C52 C51 120.1(4)
C53 C52 C57 117.8(4)
C51 C52 C57 122.1(4)
C54 C53 C52 121.7(4)
C53 C54 C55 118.1(4)
C53 C54 C58 121.0(5)
C55 C54 C58 120.9(5)
C56 C55 C54 122.3(4)
C55 C56 C51 119.8(4)
C55 C56 C59 118.5(4)
C51 C56 C59 121.7(4)
C66 C61 C67 135.2(16)
C66 C61 C62 118.2(14)
C67 C61 C62 106.0(12)
C61 C62 C63 121.1(8)
C62 C63 C64 116.2(8)
C65 C64 C63 120.2(14)
C64 C65 C66 124.6(14)
C61 C66 C65 119.7(18)
C72 C71 C76 117.3(10)
C72 C71 C77 110.9(19)
C76 C71 C77 132(2)
C73 C72 C71 119.6(6)
C72 C73 C74 119.0(12)
C75 C74 C73 119.0(16)
C74 C75 C76 126.7(16)
C75 C76 C71 118.3(17)

loop_
_geom_bond_atom_site_label_1
_geom_bond_atom_site_label_2
_geom_bond_distance
B1 C31 1.572(6)
B1 C21 1.575(6)
B1 C4 1.592(6)
B2 C41 1.577(6)
B2 C51 1.578(6)
B2 C6 1.580(6)
O C6A 1.385(5)
O C4A 1.391(4)
C1 C2 1.380(6)
C1 C1A 1.399(5)
C1A C4A 1.399(6)
C1A C9A 1.455(5)
C2 C3 1.398(6)
C3 C4 1.402(6)
C4 C4A 1.395(5)
C6 C6A 1.398(5)
C6 C7 1.401(6)
C6A C9A 1.404(6)
C7 C8 1.400(6)
C8 C9 1.384(6)
C9 C9A 1.398(6)
C21 C26 1.410(6)
C21 C22 1.422(5)
C22 C23 1.393(6)
C22 C27 1.507(6)
C23 C24 1.372(6)
C24 C25 1.390(6)
C24 C28 1.523(6)
C25 C26 1.393(6)
C26 C29 1.516(6)
C31 C32 1.414(6)
C31 C36 1.426(5)
C32 C33 1.393(6)
C32 C37 1.517(5)
C33 C34 1.394(6)
C34 C35 1.381(6)
C34 C38 1.509(6)
C35 C36 1.394(6)
C36 C39 1.519(6)
C41 C46 1.421(6)
C41 C42 1.426(5)
C42 C43 1.387(6)
C42 C47 1.515(6)
C43 C44 1.389(6)
C44 C45 1.391(6)
C44 C48 1.517(5)
C45 C46 1.396(5)
C46 C49 1.521(5)
C51 C56 1.412(6)
C51 C52 1.422(6)
C52 C53 1.394(6)
C52 C57 1.517(6)
C53 C54 1.383(7)
C54 C55 1.392(7)
C54 C58 1.515(6)
C55 C56 1.390(6)
C56 C59 1.517(6)
C61 C66 1.30(3)
C61 C67 1.327(13)
C61 C62 1.371(15)
C62 C63 1.3932
C63 C64 1.46(2)
C64 C65 1.155(18)
C65 C66 1.441(15)
C71 C72 1.3925
C71 C76 1.45(3)
C71 C77 1.66(4)
C72 C73 1.363(16)
C73 C74 1.56(2)
C74 C75 1.10(2)
C75 C76 1.440(18)
